data_4341852
loop_
_publ_author_name
'Bernini, Mar\'ia Celeste'
'de Paz, Julio Romero'
'Snejko, Natalia'
'S\'aez-Puche, Regino'
'Gutierrez-Puebla, Enrique'
'Monge, Mar\'ia \'Angeles'

_publ_section_title
;
 Unusual Magnetic Behaviors and Electronic Configurations Driven by
 Diverse Co(II) or Mn(II) MOF Architectures.
;
_journal_name_full 'Inorganic chemistry'
_journal_page_first 141204082337009
_journal_paper_doi 10.1021/ic501898x
_journal_year 2014
_chemical_formula_moiety 'C68 H32 Co3 F24 O16, 2(C6 H16 N)'
_chemical_formula_sum 'C80 H64 Co3 F24 N2 O16'
_chemical_formula_weight 1942.12
_chemical_name_systematic
;
 ?
;
_space_group_crystal_system triclinic
_space_group_IT_number 2
_space_group_name_Hall '-P 1'
_space_group_name_H-M_alt 'P -1'
_symmetry_space_group_name_Hall '-P 1'
_symmetry_space_group_name_H-M 'P -1'
_atom_sites_solution_hydrogens mixed
_audit_creation_date 2014-10-09
_audit_creation_method
;
Olex2 1.2
(compiled 2014.09.19 svn.r3010 for OlexSys, GUI svn.r4874)
;
_cell_angle_alpha 83.886(2)
_cell_angle_beta 89.474(2)
_cell_angle_gamma 66.4220(10)
_cell_formula_units_Z 1
_cell_length_a 12.7610(4)
_cell_length_b 13.2384(4)
_cell_length_c 13.7262(5)
_cell_measurement_reflns_used 4402
_cell_measurement_temperature 296(2)
_cell_measurement_theta_max 60.47
_cell_measurement_theta_min 3.24
_cell_volume 2111.74(12)
_computing_cell_refinement 'SAINT v7.60A (Bruker, 2009)'
_computing_data_reduction 'SAINT v7.60A (Bruker, 2009)'
_computing_molecular_graphics 'Olex2 (Dolomanov et al., 2009)'
_computing_publication_material 'Olex2 (Dolomanov et al., 2009)'
_computing_structure_refinement 'XL (Sheldrick, 2008)'
_diffrn_ambient_temperature 296.15
_diffrn_measured_fraction_theta_full 0.849
_diffrn_measured_fraction_theta_max 0.967
_diffrn_measurement_device_type 'Bruker APEX-II CCD'
_diffrn_measurement_method '\f and \w scans'
_diffrn_radiation_monochromator graphite
_diffrn_radiation_type CuK\a
_diffrn_radiation_wavelength 1.54178
_diffrn_reflns_av_R_equivalents 0.0958
_diffrn_reflns_av_unetI/netI 0.0985
_diffrn_reflns_Laue_measured_fraction_full 0.849
_diffrn_reflns_Laue_measured_fraction_max 0.967
_diffrn_reflns_limit_h_max 14
_diffrn_reflns_limit_h_min -11
_diffrn_reflns_limit_k_max 15
_diffrn_reflns_limit_k_min -8
_diffrn_reflns_limit_l_max 15
_diffrn_reflns_limit_l_min -15
_diffrn_reflns_number 19121
_diffrn_reflns_point_group_measured_fraction_full 0.849
_diffrn_reflns_point_group_measured_fraction_max 0.967
_diffrn_reflns_theta_full 67.679
_diffrn_reflns_theta_max 62.343
_diffrn_reflns_theta_min 3.240
_diffrn_standards_number 0
_exptl_absorpt_coefficient_mu 5.616
_exptl_absorpt_correction_T_max 0.6036
_exptl_absorpt_correction_T_min 0.2836
_exptl_absorpt_correction_type multi-scan
_exptl_absorpt_process_details sadabs
_exptl_crystal_colour violet
_exptl_crystal_colour_primary violet
_exptl_crystal_density_diffrn 1.527
_exptl_crystal_description prismatic
_exptl_crystal_F_000 983
_exptl_crystal_size_max 0.3
_exptl_crystal_size_mid 0.2
_exptl_crystal_size_min 0.1
_refine_diff_density_max 0.038
_refine_diff_density_min -0.051
_refine_diff_density_rms 0.010
_refine_ls_extinction_method none
_refine_ls_goodness_of_fit_ref 0.935
_refine_ls_hydrogen_treatment mixed
_refine_ls_matrix_type full
_refine_ls_number_parameters 574
_refine_ls_number_reflns 6497
_refine_ls_number_restraints 0
_refine_ls_restrained_S_all 0.935
_refine_ls_R_factor_all 0.0823
_refine_ls_R_factor_gt 0.0641
_refine_ls_shift/su_max 0.051
_refine_ls_shift/su_mean 0.001
_refine_ls_structure_factor_coef Fsqd
_refine_ls_weighting_details 'w=1/[\s^2^(Fo^2^)+(0.0907P)^2^] where P=(Fo^2^+2Fc^2^)/3'
_refine_ls_weighting_scheme calc
_refine_ls_wR_factor_gt 0.1496
_refine_ls_wR_factor_ref 0.1548
_reflns_Friedel_coverage 0.000
_reflns_number_gt 4504
_reflns_number_total 6497
_reflns_threshold_expression 'I > 2\s(I)'
_cod_data_source_file ic501898x_si_002.cif
_cod_data_source_block cbco52a_0m
_cod_database_code 4341852
_shelxl_version_number 2013-4
_shelx_space_group_comment
;
The symmetry employed for this shelxl refinement is uniquely defined
by the following loop, which should always be used as a source of
symmetry information in preference to the above space-group names.
They are only intended as comments.
;
_shelx_estimated_absorpt_t_max 0.604
_shelx_estimated_absorpt_t_min 0.284
_olex2_refinement_description
;
1. Fixed Uiso
 At 1.2 times of:
  All C(H) groups, All C(H,H) groups
 At 1.5 times of:
  All C(H,H,H) groups
2.a Secondary CH2 refined with riding coordinates:
 C19E(H19A,H19B), C21P(H21A,H21B), C17R(H17A,H17B)
2.b Aromatic/amide H refined with riding coordinates:
 C3E(H3E), C27E(H27E), C29E(H29E), C6E(H6E), C7E(H7E), C12E(H12E), C16E(H16E),
 C15J(H15J), C13S(H13S), C33F(H33F), C34E(H34E), C36Q(H36Q), C26V(H26V),
 C37D(H37D), C30Q(H30Q), C4FT(H4FT)
2.c Idealised Me refined as rotating group:
 C22F(H22A,H22B,H22C), C18(H18A,H18B,H18C), C20(H20A,H20B,H20C)
;
_olex2_submission_special_instructions 'No special instructions were received'

loop_
_space_group_symop_operation_xyz
'x, y, z'
'-x, -y, -z'

loop_
_atom_site_label
_atom_site_type_symbol
_atom_site_fract_x
_atom_site_fract_y
_atom_site_fract_z
_atom_site_U_iso_or_equiv
_atom_site_adp_type
_atom_site_occupancy
_atom_site_site_symmetry_order
_atom_site_calc_flag
_atom_site_refinement_flags_posn
_atom_site_refinement_flags_adp
_atom_site_refinement_flags_occupancy
Co1 Co 1.0000 0.5000 0.5000 0.0524(7) Uani 1 2 d S T P
Co2 Co 0.85341(5) 0.58200(5) 0.71491(5) 0.0572(7) Uani 1 1 d . . .
F00 F 0.6223(4) 0.2518(3) 0.1553(3) 0.1337(17) Uani 1 1 d . . .
C22F C 0.5947(5) 0.5599(6) -0.0683(5) 0.109(2) Uani 1 1 d . . .
H22A H 0.5518 0.5782 -0.0102 0.164 Uiso 1 1 calc GR . .
H22B H 0.5540 0.5364 -0.1131 0.164 Uiso 1 1 calc GR . .
H22C H 0.6048 0.6240 -0.0987 0.164 Uiso 1 1 calc GR . .
F01 F 0.7580(4) 0.1186(3) 0.0969(3) 0.1105(13) Uani 1 1 d . . .
F02 F 0.5625(4) 1.2511(3) 0.8674(3) 0.1254(15) Uani 1 1 d . . .
F03 F 0.7335(4) 1.2414(3) 0.8680(3) 0.1445(19) Uani 1 1 d . . .
F04 F 0.5241(3) 0.1976(3) 0.3136(4) 0.1338(17) Uani 1 1 d . . .
F05E F 0.7960(3) 1.1249(4) 0.5977(4) 0.1202(15) Uani 1 1 d . . .
F06E F 0.5656(3) 0.0259(3) 0.3045(4) 0.1374(18) Uani 1 1 d . . .
F2MC F 0.6378(3) 0.0739(3) 0.4221(4) 0.1123(14) Uani 1 1 d . . .
C19E C 0.7287(6) 0.4913(6) 0.1328(4) 0.105(2) Uani 1 1 d . . .
H19A H 0.7580 0.4146 0.1617 0.126 Uiso 1 1 calc R . .
H19B H 0.6461 0.5182 0.1265 0.126 Uiso 1 1 calc R . .
O1E O 0.7698(4) 0.7009(3) 0.9773(3) 0.1001(14) Uani 1 1 d . . .
F12E F 0.7814(3) 1.2757(3) 0.6545(4) 0.1392(17) Uani 1 1 d . . .
F13E F 0.5938(3) 0.1112(3) 0.1214(3) 0.1359(17) Uani 1 1 d . . .
F14E F 0.6052(4) 1.3644(3) 0.7702(3) 0.1480(19) Uani 1 1 d . . .
F15E F 0.8727(3) 1.1184(3) 0.7380(4) 0.1376(17) Uani 1 1 d . . .
C3E C 0.7959(4) 0.2971(4) 0.3788(4) 0.0705(13) Uani 1 1 d . . .
H3E H 0.7633 0.3554 0.4167 0.085 Uiso 1 1 calc R . .
C27E C 0.5289(4) 0.7970(4) 0.3172(3) 0.0686(13) Uani 1 1 d . . .
H27E H 0.5248 0.8437 0.2604 0.082 Uiso 1 1 calc R . .
C29E C 0.4444(4) 0.7032(4) 0.4258(4) 0.0741(14) Uani 1 1 d . . .
H29E H 0.3837 0.6835 0.4419 0.089 Uiso 1 1 calc R . .
C6E C 0.8943(4) 0.1195(4) 0.2737(4) 0.0679(13) Uani 1 1 d . . .
H6E H 0.9290 0.0578 0.2399 0.081 Uiso 1 1 calc R . .
C7E C 0.9550(4) 0.1805(3) 0.2959(3) 0.0661(13) Uani 1 1 d . . .
H7E H 1.0295 0.1606 0.2753 0.079 Uiso 1 1 calc R . .
C12E C 0.8540(4) -0.0928(4) 0.3521(3) 0.0655(13) Uani 1 1 d . . .
H12E H 0.8510 -0.0533 0.4049 0.079 Uiso 1 1 calc R . .
C16E C 0.7938(4) -0.0983(4) 0.1903(4) 0.0733(14) Uani 1 1 d . . .
H16E H 0.7482 -0.0637 0.1340 0.088 Uiso 1 1 calc R . .
O5CS O 0.8334(2) 0.6241(3) 0.4858(2) 0.0675(10) Uani 1 1 d . . .
O7MM O 0.9379(3) 0.4016(3) 0.4335(2) 0.0680(10) Uani 1 1 d . . .
C21P C 0.7085(5) 0.4688(5) -0.0417(4) 0.0915(17) Uani 1 1 d . . .
H21A H 0.7527 0.4532 -0.1003 0.110 Uiso 1 1 calc R . .
H21B H 0.6979 0.4023 -0.0167 0.110 Uiso 1 1 calc R . .
O4PE O 0.7288(3) 0.6228(3) 0.6165(2) 0.0712(10) Uani 1 1 d . . .
C15J C 0.8663(4) -0.2105(4) 0.1960(3) 0.0718(14) Uani 1 1 d . . .
H15J H 0.8702 -0.2497 0.1428 0.086 Uiso 1 1 calc R . .
C13S C 0.9232(4) -0.2049(3) 0.3592(3) 0.0611(12) Uani 1 1 d . . .
H13S H 0.9639 -0.2409 0.4175 0.073 Uiso 1 1 calc R . .
O6QR O 0.9512(3) 0.6646(3) 0.6915(2) 0.0700(10) Uani 1 1 d . . .
C33F C 0.7135(4) 0.8746(4) 0.7463(3) 0.0643(12) Uani 1 1 d . . .
H33F H 0.7092 0.8260 0.7039 0.077 Uiso 1 1 calc R . .
C34E C 0.6902(4) 0.9847(4) 0.7106(3) 0.0652(12) Uani 1 1 d . . .
H34E H 0.6707 1.0085 0.6445 0.078 Uiso 1 1 calc R . .
C32 C 0.7429(4) 0.8380(4) 0.8441(3) 0.0618(12) Uani 1 1 d . . .
C39 C 0.7796(5) 1.1749(6) 0.6798(7) 0.109(2) Uani 1 1 d . . .
C10 C 0.6094(5) 0.0960(5) 0.3264(7) 0.102(2) Uani 1 1 d . . .
N0GA N 0.7750(4) 0.4963(4) 0.0344(3) 0.0745(12) Uani 1 1 d . . .
C1A C 0.9697(4) 0.3413(3) 0.3666(3) 0.0589(11) Uani 1 1 d . . .
C24Q C 0.7420(4) 0.6394(3) 0.5260(3) 0.0612(12) Uani 1 1 d . . .
C28T C 0.4354(4) 0.7735(4) 0.3418(3) 0.0643(12) Uani 1 1 d . . .
C25I C 0.6346(4) 0.6852(3) 0.4614(3) 0.0611(12) Uani 1 1 d . . .
C2IM C 0.9067(4) 0.2705(3) 0.3481(3) 0.0597(12) Uani 1 1 d . . .
C11I C 0.7892(4) -0.0386(3) 0.2671(3) 0.0635(12) Uani 1 1 d . . .
C36Q C 0.7278(5) 1.0202(4) 0.8700(4) 0.0898(17) Uani 1 1 d . . .
H36Q H 0.7348 1.0677 0.9124 0.108 Uiso 1 1 calc R . .
C26V C 0.6290(4) 0.7527(4) 0.3753(3) 0.0658(12) Uani 1 1 d . . .
H26V H 0.6918 0.7681 0.3565 0.079 Uiso 1 1 calc R . .
C5SS C 0.7822(4) 0.1490(3) 0.3012(3) 0.0635(12) Uani 1 1 d . . .
C37D C 0.7493(5) 0.9120(4) 0.9045(4) 0.0857(16) Uani 1 1 d . . .
H37D H 0.7686 0.8883 0.9706 0.103 Uiso 1 1 calc R . .
C40R C 0.6424(7) 1.2594(5) 0.8097(6) 0.107(2) Uani 1 1 d . . .
C38S C 0.6708(4) 1.1791(4) 0.7294(4) 0.0733(14) Uani 1 1 d . . .
C8JU C 0.7136(4) 0.0870(4) 0.2647(4) 0.0710(13) Uani 1 1 d . . .
C30Q C 0.5411(4) 0.6614(4) 0.4865(4) 0.0752(14) Uani 1 1 d . . .
H30Q H 0.5434 0.6171 0.5444 0.090 Uiso 1 1 calc R . .
C4FT C 0.7334(4) 0.2399(4) 0.3546(4) 0.0737(14) Uani 1 1 d . . .
H4FT H 0.6582 0.2615 0.3738 0.088 Uiso 1 1 calc R . .
C9ID C 0.6736(6) 0.1413(4) 0.1562(6) 0.098(2) Uani 1 1 d . . .
C35D C 0.6958(4) 1.0588(4) 0.7720(3) 0.0660(13) Uani 1 1 d . . .
C17R C 0.9008(5) 0.4238(5) 0.0289(4) 0.0928(17) Uani 1 1 d . . .
H17A H 0.9272 0.4442 -0.0336 0.111 Uiso 1 1 calc R . .
H17B H 0.9422 0.4397 0.0800 0.111 Uiso 1 1 calc R . .
O2 O 0.7741(3) 0.6500(3) 0.8298(2) 0.0734(10) Uani 1 1 d . . .
C31 C 0.7655(4) 0.7213(4) 0.8860(4) 0.0684(13) Uani 1 1 d . . .
O8 O 1.0434(2) 0.5608(2) 0.3671(2) 0.0626(9) Uani 1 1 d . . .
C23 C 1.0116(4) 0.6178(4) 0.2867(3) 0.0632(12) Uani 1 1 d . . .
O3 O 0.9507(3) 0.4273(3) 0.7907(2) 0.0810(11) Uani 1 1 d . . .
C18 C 0.9312(6) 0.3010(6) 0.0395(6) 0.124(2) Uani 1 1 d . . .
H18A H 0.8997 0.2805 0.0983 0.186 Uiso 1 1 calc GR . .
H18B H 1.0129 0.2619 0.0430 0.186 Uiso 1 1 calc GR . .
H18C H 0.9004 0.2823 -0.0161 0.186 Uiso 1 1 calc GR . .
C20 C 0.7590(7) 0.5581(6) 0.1995(5) 0.116(2) Uani 1 1 d . . .
H20A H 0.8407 0.5318 0.2061 0.174 Uiso 1 1 calc GR . .
H20B H 0.7282 0.5509 0.2627 0.174 Uiso 1 1 calc GR . .
H20C H 0.7275 0.6347 0.1726 0.174 Uiso 1 1 calc GR . .
C14 C 0.9318(4) -0.2636(3) 0.2796(3) 0.0607(12) Uani 1 1 d . . .
H0GA H 0.769(4) 0.570(4) 0.012(3) 0.063(12) Uiso 1 1 d . . .

loop_
_atom_site_aniso_label
_atom_site_aniso_U_11
_atom_site_aniso_U_22
_atom_site_aniso_U_33
_atom_site_aniso_U_23
_atom_site_aniso_U_13
_atom_site_aniso_U_12
Co1 0.0567(8) 0.0514(8) 0.0522(8) -0.0067(4) 0.0028(4) -0.0247(5)
Co2 0.0631(8) 0.0525(7) 0.0568(8) -0.0060(3) 0.0045(3) -0.0242(4)
F00 0.161(3) 0.0565(18) 0.159(3) 0.0004(19) -0.079(3) -0.020(2)
C22F 0.090(4) 0.111(5) 0.127(5) 0.006(4) -0.015(4) -0.044(4)
F01 0.161(4) 0.084(2) 0.084(2) 0.0099(17) -0.031(2) -0.051(2)
F02 0.152(4) 0.089(2) 0.110(3) -0.039(2) -0.020(3) -0.014(2)
F03 0.185(4) 0.083(2) 0.170(4) 0.001(2) -0.100(3) -0.060(3)
F04 0.0662(19) 0.083(2) 0.256(5) -0.063(3) 0.006(2) -0.0227(17)
F05E 0.081(2) 0.117(3) 0.144(4) 0.026(3) 0.015(2) -0.030(2)
F06E 0.083(2) 0.098(2) 0.265(5) -0.079(3) 0.031(3) -0.0564(19)
F2MC 0.106(3) 0.096(2) 0.158(4) -0.042(2) 0.056(3) -0.058(2)
C19E 0.125(5) 0.102(4) 0.091(4) -0.011(3) 0.023(4) -0.050(4)
O1E 0.167(4) 0.074(2) 0.062(2) 0.0019(17) -0.005(2) -0.054(3)
F12E 0.104(3) 0.108(3) 0.213(4) 0.060(3) -0.050(3) -0.068(2)
F13E 0.125(3) 0.084(2) 0.184(4) -0.021(2) -0.084(3) -0.024(2)
F14E 0.206(4) 0.0593(19) 0.163(4) -0.003(2) -0.084(3) -0.037(2)
F15E 0.081(2) 0.121(3) 0.200(4) 0.054(3) -0.052(2) -0.046(2)
C3E 0.078(3) 0.065(3) 0.082(3) -0.025(2) 0.019(2) -0.039(2)
C27E 0.072(3) 0.065(3) 0.067(3) 0.001(2) -0.002(2) -0.028(2)
C29E 0.061(3) 0.080(3) 0.086(3) 0.006(3) -0.006(2) -0.036(2)
C6E 0.072(3) 0.053(2) 0.082(3) -0.013(2) 0.002(2) -0.028(2)
C7E 0.064(3) 0.054(2) 0.082(3) -0.011(2) 0.006(2) -0.026(2)
C12E 0.075(3) 0.057(2) 0.070(3) -0.013(2) 0.004(2) -0.029(2)
C16E 0.088(3) 0.056(3) 0.072(3) -0.005(2) -0.013(2) -0.025(2)
O5CS 0.0600(18) 0.0662(19) 0.071(2) -0.0002(14) 0.0021(14) -0.0219(14)
O7MM 0.0770(19) 0.075(2) 0.068(2) -0.0200(16) 0.0103(15) -0.0444(16)
C21P 0.100(4) 0.082(3) 0.098(4) -0.003(3) -0.008(3) -0.044(3)
O4PE 0.0648(18) 0.081(2) 0.063(2) -0.0034(15) 0.0035(14) -0.0246(16)
C15J 0.095(3) 0.052(2) 0.062(3) -0.008(2) -0.004(2) -0.021(2)
C13S 0.072(3) 0.055(2) 0.060(3) -0.0017(19) -0.001(2) -0.031(2)
O6QR 0.078(2) 0.0664(19) 0.078(2) -0.0181(15) 0.0142(16) -0.0395(16)
C33F 0.070(3) 0.057(2) 0.066(3) -0.010(2) 0.001(2) -0.024(2)
C34E 0.070(3) 0.062(3) 0.058(3) -0.002(2) -0.004(2) -0.023(2)
C32 0.069(3) 0.058(2) 0.058(3) -0.0050(19) 0.0037(19) -0.025(2)
C39 0.074(4) 0.088(4) 0.159(7) 0.037(4) -0.029(4) -0.039(3)
C10 0.068(3) 0.074(4) 0.181(7) -0.047(4) 0.014(4) -0.037(3)
N0GA 0.086(3) 0.070(3) 0.072(3) -0.0005(19) 0.006(2) -0.037(2)
C1A 0.064(2) 0.055(2) 0.060(3) -0.0063(19) 0.003(2) -0.028(2)
C24Q 0.059(2) 0.056(2) 0.068(3) -0.009(2) 0.004(2) -0.0220(19)
C28T 0.063(2) 0.059(2) 0.072(3) -0.006(2) -0.005(2) -0.025(2)
C25I 0.058(2) 0.057(2) 0.066(3) -0.007(2) 0.0027(19) -0.0215(19)
C2IM 0.073(3) 0.059(2) 0.053(2) -0.0018(18) 0.0000(19) -0.034(2)
C11I 0.066(3) 0.052(2) 0.076(3) -0.010(2) 0.001(2) -0.026(2)
C36Q 0.128(5) 0.063(3) 0.074(3) -0.007(2) -0.026(3) -0.034(3)
C26V 0.060(2) 0.067(3) 0.070(3) -0.001(2) 0.002(2) -0.027(2)
C5SS 0.066(3) 0.052(2) 0.074(3) -0.008(2) 0.002(2) -0.026(2)
C37D 0.125(4) 0.062(3) 0.063(3) -0.004(2) -0.017(3) -0.031(3)
C40R 0.131(5) 0.061(3) 0.126(6) -0.006(3) -0.051(5) -0.037(4)
C38S 0.075(3) 0.058(3) 0.087(3) 0.004(2) -0.021(2) -0.030(2)
C8JU 0.070(3) 0.051(2) 0.095(3) -0.012(2) -0.005(2) -0.027(2)
C30Q 0.067(3) 0.081(3) 0.074(3) 0.004(2) 0.006(2) -0.029(2)
C4FT 0.066(3) 0.067(3) 0.100(4) -0.025(3) 0.019(2) -0.036(2)
C9ID 0.112(4) 0.053(3) 0.123(5) 0.000(3) -0.053(4) -0.026(3)
C35D 0.066(3) 0.057(2) 0.074(3) -0.002(2) -0.011(2) -0.024(2)
C17R 0.089(4) 0.102(4) 0.087(4) 0.006(3) 0.003(3) -0.043(3)
O2 0.092(2) 0.0615(18) 0.075(2) -0.0191(15) 0.0231(16) -0.0360(17)
C31 0.079(3) 0.061(3) 0.067(3) -0.003(2) 0.004(2) -0.031(2)
O8 0.0714(18) 0.0550(16) 0.0582(19) 0.0010(13) 0.0010(14) -0.0237(14)
C23 0.074(3) 0.057(2) 0.059(3) -0.005(2) 0.008(2) -0.027(2)
O3 0.108(3) 0.0577(18) 0.062(2) -0.0055(15) 0.0105(18) -0.0169(18)
C18 0.114(5) 0.097(5) 0.131(6) 0.011(4) 0.005(4) -0.016(4)
C20 0.165(7) 0.100(4) 0.087(4) -0.018(4) 0.008(4) -0.055(5)
C14 0.070(3) 0.056(2) 0.060(3) -0.0073(19) 0.009(2) -0.029(2)

loop_
_atom_type_symbol
_atom_type_description
_atom_type_scat_dispersion_real
_atom_type_scat_dispersion_imag
_atom_type_scat_source
C C 0.0181 0.0091 'International Tables Vol C Tables 4.2.6.8 and 6.1.1.4'
H H 0.0000 0.0000 'International Tables Vol C Tables 4.2.6.8 and 6.1.1.4'
O O 0.0492 0.0322 'International Tables Vol C Tables 4.2.6.8 and 6.1.1.4'
F F 0.0727 0.0534 'International Tables Vol C Tables 4.2.6.8 and 6.1.1.4'
Co Co -2.3653 3.6143 'International Tables Vol C Tables 4.2.6.8 and 6.1.1.4'
N N 0.0311 0.0180 'International Tables Vol C Tables 4.2.6.8 and 6.1.1.4'

loop_
_geom_angle_atom_site_label_1
_geom_angle_atom_site_label_2
_geom_angle_atom_site_label_3
_geom_angle
_geom_angle_site_symmetry_1
_geom_angle_site_symmetry_3
O5CS Co1 O5CS 180.0 . 2_766
O7MM Co1 O5CS 92.62(12) 2_766 .
O7MM Co1 O5CS 92.62(12) . 2_766
O7MM Co1 O5CS 87.38(12) . .
O7MM Co1 O5CS 87.38(12) 2_766 2_766
O7MM Co1 O7MM 180.0 . 2_766
O7MM Co1 O8 92.44(12) 2_766 2_766
O7MM Co1 O8 87.56(12) 2_766 .
O7MM Co1 O8 87.56(12) . 2_766
O7MM Co1 O8 92.44(12) . .
O8 Co1 O5CS 88.41(12) . 2_766
O8 Co1 O5CS 91.59(12) . .
O8 Co1 O5CS 88.41(12) 2_766 .
O8 Co1 O5CS 91.59(12) 2_766 2_766
O8 Co1 O8 180.00(16) . 2_766
O4PE Co2 O6QR 114.09(14) . .
O4PE Co2 O2 103.12(14) . .
O4PE Co2 O8 88.70(12) . 2_766
O4PE Co2 C23 110.46(14) . 2_766
O4PE Co2 O3 129.31(15) . .
O6QR Co2 O2 99.00(13) . .
O6QR Co2 O8 96.68(12) . 2_766
O6QR Co2 C23 104.27(14) . 2_766
O6QR Co2 O3 108.52(15) . .
O2 Co2 O8 154.33(12) . 2_766
O2 Co2 C23 125.75(14) . 2_766
O2 Co2 O3 95.86(13) . .
O8 Co2 C23 29.49(12) 2_766 2_766
O3 Co2 O8 59.74(11) . 2_766
O3 Co2 C23 30.25(13) . 2_766
H22A C22F H22B 109.5 . .
H22A C22F H22C 109.5 . .
H22B C22F H22C 109.5 . .
C21P C22F H22A 109.5 . .
C21P C22F H22B 109.5 . .
C21P C22F H22C 109.5 . .
H19A C19E H19B 107.8 . .
N0GA C19E H19A 109.0 . .
N0GA C19E H19B 109.0 . .
N0GA C19E C20 112.8(5) . .
C20 C19E H19A 109.0 . .
C20 C19E H19B 109.0 . .
C2IM C3E H3E 119.2 . .
C4FT C3E H3E 119.2 . .
C4FT C3E C2IM 121.6(4) . .
C28T C27E H27E 119.2 . .
C28T C27E C26V 121.6(4) . .
C26V C27E H27E 119.2 . .
C28T C29E H29E 119.1 . .
C28T C29E C30Q 121.7(4) . .
C30Q C29E H29E 119.1 . .
C7E C6E H6E 119.7 . .
C7E C6E C5SS 120.7(4) . .
C5SS C6E H6E 119.7 . .
C6E C7E H7E 119.5 . .
C2IM C7E C6E 120.9(4) . .
C2IM C7E H7E 119.5 . .
C13S C12E H12E 119.6 . .
C13S C12E C11I 120.8(4) . .
C11I C12E H12E 119.6 . .
C15J C16E H16E 119.8 . .
C11I C16E H16E 119.8 . .
C11I C16E C15J 120.5(4) . .
C24Q O5CS Co1 135.5(3) . .
C1A O7MM Co1 135.0(3) . .
C22F C21P H21A 109.0 . .
C22F C21P H21B 109.0 . .
C22F C21P N0GA 112.8(5) . .
H21A C21P H21B 107.8 . .
N0GA C21P H21A 109.0 . .
N0GA C21P H21B 109.0 . .
C24Q O4PE Co2 122.8(3) . .
C16E C15J H15J 119.7 . .
C14 C15J C16E 120.6(4) . .
C14 C15J H15J 119.7 . .
C12E C13S H13S 120.0 . .
C12E C13S C14 120.1(4) . .
C14 C13S H13S 120.0 . .
C1A O6QR Co2 134.2(3) 2_766 .
C34E C33F H33F 119.9 . .
C32 C33F H33F 119.9 . .
C32 C33F C34E 120.2(4) . .
C33F C34E H34E 119.5 . .
C35D C34E C33F 121.1(4) . .
C35D C34E H34E 119.5 . .
C33F C32 C31 122.0(4) . .
C37D C32 C33F 118.3(4) . .
C37D C32 C31 119.7(4) . .
F05E C39 F12E 106.6(7) . .
F05E C39 C38S 111.9(5) . .
F12E C39 C38S 113.9(6) . .
F15E C39 F05E 106.6(6) . .
F15E C39 F12E 105.5(5) . .
F15E C39 C38S 111.8(6) . .
F04 C10 C8JU 112.9(6) . .
F06E C10 F04 106.5(5) . .
F06E C10 F2MC 107.3(6) . .
F06E C10 C8JU 111.9(5) . .
F2MC C10 F04 106.7(6) . .
F2MC C10 C8JU 111.3(5) . .
C19E N0GA C21P 111.8(5) . .
C19E N0GA C17R 114.4(5) . .
C19E N0GA H0GA 112(3) . .
C21P N0GA H0GA 105(3) . .
C17R N0GA C21P 109.1(4) . .
C17R N0GA H0GA 104(3) . .
O7MM C1A O6QR 126.6(4) . 2_766
O7MM C1A C2IM 118.2(4) . .
O6QR C1A C2IM 115.1(4) 2_766 .
O5CS C24Q O4PE 126.5(4) . .
O5CS C24Q C25I 117.3(4) . .
O4PE C24Q C25I 116.2(4) . .
C27E C28T C38S 118.6(4) . 2_676
C29E C28T C27E 117.8(4) . .
C29E C28T C38S 123.4(4) . 2_676
C26V C25I C24Q 119.7(4) . .
C30Q C25I C24Q 121.2(4) . .
C30Q C25I C26V 119.2(4) . .
C3E C2IM C1A 120.8(4) . .
C7E C2IM C3E 118.1(4) . .
C7E C2IM C1A 121.0(4) . .
C12E C11I C8JU 117.8(4) . .
C16E C11I C12E 118.8(4) . .
C16E C11I C8JU 123.3(4) . .
C37D C36Q H36Q 119.9 . .
C37D C36Q C35D 120.3(5) . .
C35D C36Q H36Q 119.9 . .
C27E C26V H26V 120.3 . .
C25I C26V C27E 119.5(4) . .
C25I C26V H26V 120.3 . .
C6E C5SS C8JU 118.8(4) . .
C6E C5SS C4FT 118.4(4) . .
C4FT C5SS C8JU 122.7(4) . .
C32 C37D C36Q 122.0(5) . .
C32 C37D H37D 119.0 . .
C36Q C37D H37D 119.0 . .
F02 C40R F03 106.7(7) . .
F02 C40R F14E 107.2(7) . .
F02 C40R C38S 112.2(5) . .
F03 C40R C38S 112.8(6) . .
F14E C40R F03 106.3(5) . .
F14E C40R C38S 111.2(6) . .
C39 C38S C28T 112.9(5) . 2_676
C39 C38S C40R 109.3(6) . .
C39 C38S C35D 105.8(4) . .
C28T C38S C40R 105.3(4) 2_676 .
C35D C38S C28T 111.2(3) . 2_676
C35D C38S C40R 112.5(5) . .
C10 C8JU C11I 106.1(4) . .
C10 C8JU C9ID 110.3(5) . .
C11I C8JU C9ID 110.8(4) . .
C5SS C8JU C10 113.8(4) . .
C5SS C8JU C11I 111.0(4) . .
C5SS C8JU C9ID 104.9(4) . .
C29E C30Q C25I 120.1(4) . .
C29E C30Q H30Q 119.9 . .
C25I C30Q H30Q 119.9 . .
C3E C4FT C5SS 120.2(4) . .
C3E C4FT H4FT 119.9 . .
C5SS C4FT H4FT 119.9 . .
F00 C9ID C8JU 109.2(5) . .
F01 C9ID F00 108.3(6) . .
F01 C9ID F13E 109.6(6) . .
F01 C9ID C8JU 112.7(5) . .
F13E C9ID F00 105.3(5) . .
F13E C9ID C8JU 111.6(6) . .
C34E C35D C36Q 118.1(4) . .
C34E C35D C38S 119.4(4) . .
C36Q C35D C38S 122.5(4) . .
N0GA C17R H17A 108.4 . .
N0GA C17R H17B 108.4 . .
H17A C17R H17B 107.5 . .
C18 C17R N0GA 115.5(5) . .
C18 C17R H17A 108.4 . .
C18 C17R H17B 108.4 . .
C31 O2 Co2 143.5(3) . .
O1E C31 C32 117.6(4) . .
O1E C31 O2 122.5(4) . .
O2 C31 C32 119.8(4) . .
Co1 O8 Co2 108.95(12) . 2_766
C23 O8 Co1 148.4(3) . .
C23 O8 Co2 87.8(2) . 2_766
O8 C23 Co2 62.7(2) . 2_766
O8 C23 O3 118.6(4) . 2_766
O8 C23 C14 121.5(4) . 1_565
O3 C23 Co2 55.8(2) 2_766 2_766
O3 C23 C14 119.9(4) 2_766 1_565
C14 C23 Co2 175.8(3) 1_565 2_766
C23 O3 Co2 93.9(3) 2_766 .
C17R C18 H18A 109.5 . .
C17R C18 H18B 109.5 . .
C17R C18 H18C 109.5 . .
H18A C18 H18B 109.5 . .
H18A C18 H18C 109.5 . .
H18B C18 H18C 109.5 . .
C19E C20 H20A 109.5 . .
C19E C20 H20B 109.5 . .
C19E C20 H20C 109.5 . .
H20A C20 H20B 109.5 . .
H20A C20 H20C 109.5 . .
H20B C20 H20C 109.5 . .
C15J C14 C13S 119.1(4) . .
C15J C14 C23 121.6(4) . 1_545
C13S C14 C23 119.2(4) . 1_545

loop_
_geom_bond_atom_site_label_1
_geom_bond_atom_site_label_2
_geom_bond_distance
_geom_bond_site_symmetry_2
Co1 O5CS 2.098(3) 2_766
Co1 O5CS 2.098(3) .
Co1 O7MM 2.062(3) .
Co1 O7MM 2.062(3) 2_766
Co1 O8 2.075(3) .
Co1 O8 2.076(3) 2_766
Co2 O4PE 1.960(3) .
Co2 O6QR 1.966(3) .
Co2 O2 1.966(3) .
Co2 O8 2.239(3) 2_766
Co2 C23 2.516(4) 2_766
Co2 O3 2.087(3) .
F00 C9ID 1.341(6) .
C22F H22A 0.9600 .
C22F H22B 0.9600 .
C22F H22C 0.9600 .
C22F C21P 1.488(8) .
F01 C9ID 1.300(8) .
F02 C40R 1.316(9) .
F03 C40R 1.342(7) .
F04 C10 1.345(7) .
F05E C39 1.340(9) .
F06E C10 1.319(6) .
F2MC C10 1.336(8) .
C19E H19A 0.9700 .
C19E H19B 0.9700 .
C19E N0GA 1.474(7) .
C19E C20 1.491(9) .
O1E C31 1.251(6) .
F12E C39 1.352(7) .
F13E C9ID 1.341(7) .
F14E C40R 1.330(7) .
F15E C39 1.338(7) .
C3E H3E 0.9300 .
C3E C2IM 1.387(6) .
C3E C4FT 1.363(6) .
C27E H27E 0.9300 .
C27E C28T 1.379(6) .
C27E C26V 1.390(6) .
C29E H29E 0.9300 .
C29E C28T 1.377(7) .
C29E C30Q 1.377(7) .
C6E H6E 0.9300 .
C6E C7E 1.379(6) .
C6E C5SS 1.384(6) .
C7E H7E 0.9300 .
C7E C2IM 1.379(6) .
C12E H12E 0.9300 .
C12E C13S 1.383(6) .
C12E C11I 1.387(6) .
C16E H16E 0.9300 .
C16E C15J 1.395(7) .
C16E C11I 1.370(6) .
O5CS C24Q 1.236(5) .
O7MM C1A 1.239(5) .
C21P H21A 0.9700 .
C21P H21B 0.9700 .
C21P N0GA 1.513(7) .
O4PE C24Q 1.260(5) .
C15J H15J 0.9300 .
C15J C14 1.373(6) .
C13S H13S 0.9300 .
C13S C14 1.386(6) .
O6QR C1A 1.263(5) 2_766
C33F H33F 0.9300 .
C33F C34E 1.399(6) .
C33F C32 1.379(6) .
C34E H34E 0.9300 .
C34E C35D 1.382(6) .
C32 C37D 1.376(7) .
C32 C31 1.502(6) .
C39 C38S 1.524(9) .
C10 C8JU 1.540(8) .
N0GA C17R 1.512(7) .
N0GA H0GA 0.96(5) .
C1A O6QR 1.263(5) 2_766
C1A C2IM 1.499(6) .
C24Q C25I 1.508(6) .
C28T C38S 1.549(6) 2_676
C25I C26V 1.388(6) .
C25I C30Q 1.384(6) .
C11I C8JU 1.550(6) .
C36Q H36Q 0.9300 .
C36Q C37D 1.376(7) .
C36Q C35D 1.391(7) .
C26V H26V 0.9300 .
C5SS C8JU 1.537(6) .
C5SS C4FT 1.398(6) .
C37D H37D 0.9300 .
C40R C38S 1.552(9) .
C38S C28T 1.549(6) 2_676
C38S C35D 1.542(6) .
C8JU C9ID 1.577(9) .
C30Q H30Q 0.9300 .
C4FT H4FT 0.9300 .
C17R H17A 0.9700 .
C17R H17B 0.9700 .
C17R C18 1.503(9) .
O2 C31 1.253(5) .
O8 Co2 2.239(3) 2_766
O8 C23 1.240(5) .
C23 Co2 2.516(4) 2_766
C23 O3 1.271(5) 2_766
C23 C14 1.483(6) 1_565
O3 C23 1.271(5) 2_766
C18 H18A 0.9600 .
C18 H18B 0.9600 .
C18 H18C 0.9600 .
C20 H20A 0.9600 .
C20 H20B 0.9600 .
C20 H20C 0.9600 .
C14 C23 1.483(6) 1_545

loop_
_geom_torsion_atom_site_label_1
_geom_torsion_atom_site_label_2
_geom_torsion_atom_site_label_3
_geom_torsion_atom_site_label_4
_geom_torsion
_geom_torsion_site_symmetry_1
_geom_torsion_site_symmetry_4
Co1 O5CS C24Q O4PE 42.9(7) . .
Co1 O5CS C24Q C25I -138.8(3) . .
Co1 O7MM C1A O6QR -10.7(7) . 2_766
Co1 O7MM C1A C2IM 172.1(3) . .
Co1 O8 C23 Co2 -123.9(5) . 2_766
Co1 O8 C23 O3 -124.4(5) . 2_766
Co1 O8 C23 C14 55.9(8) . 1_565
Co2 O4PE C24Q O5CS 6.4(6) . .
Co2 O4PE C24Q C25I -171.9(3) . .
Co2 O2 C31 O1E -130.9(5) . .
Co2 O2 C31 C32 52.3(8) . .
Co2 O8 C23 O3 -0.5(4) 2_766 2_766
Co2 O8 C23 C14 179.7(4) 2_766 1_565
C22F C21P N0GA C19E 74.1(7) . .
C22F C21P N0GA C17R -158.4(5) . .
F02 C40R C38S C39 -168.1(5) . .
F02 C40R C38S C28T 70.4(6) . 2_676
F02 C40R C38S C35D -50.8(6) . .
F03 C40R C38S C39 -47.5(7) . .
F03 C40R C38S C28T -169.0(5) . 2_676
F03 C40R C38S C35D 69.7(7) . .
F04 C10 C8JU C11I -166.1(5) . .
F04 C10 C8JU C5SS 71.5(7) . .
F04 C10 C8JU C9ID -46.1(6) . .
F05E C39 C38S C28T -50.9(6) . 2_676
F05E C39 C38S C40R -167.7(5) . .
F05E C39 C38S C35D 70.9(6) . .
F06E C10 C8JU C11I -46.0(7) . .
F06E C10 C8JU C5SS -168.3(5) . .
F06E C10 C8JU C9ID 74.1(7) . .
F2MC C10 C8JU C11I 74.0(5) . .
F2MC C10 C8JU C5SS -48.3(6) . .
F2MC C10 C8JU C9ID -166.0(4) . .
C19E N0GA C17R C18 70.4(7) . .
F12E C39 C38S C28T 70.2(7) . 2_676
F12E C39 C38S C40R -46.6(7) . .
F12E C39 C38S C35D -168.0(5) . .
F14E C40R C38S C39 71.8(7) . .
F14E C40R C38S C28T -49.7(7) . 2_676
F14E C40R C38S C35D -170.9(5) . .
F15E C39 C38S C28T -170.3(5) . 2_676
F15E C39 C38S C40R 72.9(7) . .
F15E C39 C38S C35D -48.5(7) . .
C6E C7E C2IM C3E 0.8(7) . .
C6E C7E C2IM C1A -176.0(4) . .
C6E C5SS C8JU C10 159.5(5) . .
C6E C5SS C8JU C11I 39.9(6) . .
C6E C5SS C8JU C9ID -79.8(5) . .
C6E C5SS C4FT C3E -0.2(7) . .
C7E C6E C5SS C8JU 173.0(4) . .
C7E C6E C5SS C4FT -2.0(7) . .
C12E C13S C14 C15J -3.5(7) . .
C12E C13S C14 C23 176.4(4) . 1_545
C12E C11I C8JU C10 -75.9(5) . .
C12E C11I C8JU C5SS 48.2(6) . .
C12E C11I C8JU C9ID 164.4(5) . .
C16E C15J C14 C13S 1.4(7) . .
C16E C15J C14 C23 -178.5(4) . 1_545
C16E C11I C8JU C10 103.3(6) . .
C16E C11I C8JU C5SS -132.6(5) . .
C16E C11I C8JU C9ID -16.4(7) . .
O5CS C24Q C25I C26V -28.7(6) . .
O5CS C24Q C25I C30Q 151.4(4) . .
O7MM C1A C2IM C3E 21.8(6) . .
O7MM C1A C2IM C7E -161.5(4) . .
C21P N0GA C17R C18 -55.6(7) . .
O4PE C24Q C25I C26V 149.8(4) . .
O4PE C24Q C25I C30Q -30.1(6) . .
C15J C16E C11I C12E -2.8(7) . .
C15J C16E C11I C8JU 178.0(5) . .
C13S C12E C11I C16E 0.6(7) . .
C13S C12E C11I C8JU 179.9(4) . .
O6QR C1A C2IM C3E -155.7(4) 2_766 .
O6QR C1A C2IM C7E 21.0(6) 2_766 .
C33F C34E C35D C36Q 1.4(7) . .
C33F C34E C35D C38S 179.3(4) . .
C33F C32 C37D C36Q -0.3(9) . .
C33F C32 C31 O1E -166.6(5) . .
C33F C32 C31 O2 10.3(7) . .
C34E C33F C32 C37D -0.5(7) . .
C34E C33F C32 C31 178.3(4) . .
C32 C33F C34E C35D -0.1(7) . .
C39 C38S C35D C34E -79.1(6) . .
C39 C38S C35D C36Q 98.7(6) . .
C10 C8JU C9ID F00 71.4(6) . .
C10 C8JU C9ID F01 -168.3(4) . .
C10 C8JU C9ID F13E -44.5(6) . .
C24Q C25I C26V C27E -178.4(4) . .
C24Q C25I C30Q C29E -179.3(4) . .
C28T C27E C26V C25I -1.6(7) . .
C28T C29E C30Q C25I -3.2(8) . .
C28T C38S C35D C34E 43.8(6) 2_676 .
C28T C38S C35D C36Q -138.5(5) 2_676 .
C2IM C3E C4FT C5SS 2.7(8) . .
C11I C12E C13S C14 2.5(7) . .
C11I C16E C15J C14 1.8(8) . .
C11I C8JU C9ID F00 -171.4(5) . .
C11I C8JU C9ID F01 -51.1(6) . .
C11I C8JU C9ID F13E 72.7(6) . .
C26V C27E C28T C29E -0.7(7) . .
C26V C27E C28T C38S -176.7(4) . 2_676
C26V C25I C30Q C29E 0.8(7) . .
C5SS C6E C7E C2IM 1.7(7) . .
C5SS C8JU C9ID F00 -51.6(7) . .
C5SS C8JU C9ID F01 68.7(5) . .
C5SS C8JU C9ID F13E -167.5(5) . .
C37D C32 C31 O1E 12.2(7) . .
C37D C32 C31 O2 -171.0(5) . .
C37D C36Q C35D C34E -2.2(8) . .
C37D C36Q C35D C38S -180.0(5) . .
C40R C38S C35D C34E 161.6(5) . .
C40R C38S C35D C36Q -20.7(7) . .
C8JU C5SS C4FT C3E -175.0(5) . .
C30Q C29E C28T C27E 3.1(7) . .
C30Q C29E C28T C38S 179.0(5) . 2_676
C30Q C25I C26V C27E 1.5(7) . .
C4FT C3E C2IM C7E -3.0(7) . .
C4FT C3E C2IM C1A 173.8(5) . .
C4FT C5SS C8JU C10 -25.7(7) . .
C4FT C5SS C8JU C11I -145.3(5) . .
C4FT C5SS C8JU C9ID 95.0(6) . .
C35D C36Q C37D C32 1.7(10) . .
C31 C32 C37D C36Q -179.1(5) . .
C20 C19E N0GA C21P -157.5(6) . .
C20 C19E N0GA C17R 77.9(7) . .
